data_7161009
loop_
_publ_author_name
'Szyma&#x144;ska, Julia'
'Palusiak, Marcin'
'Rybarczyk-Pirek, Agnieszka J'
'Wiosna-Sa&#x142;yga, Gabriela'
'Rachwalski, Micha&#x142;'
'Pieczonka, Adam M.'

_publ_section_title
;
 Regio- and stereoselective ring-opening of aziridines: a click chemistry
 approach to chiral amino alcohols and triazole-modified compounds.
;
_journal_issue 11
_journal_name_full 'Organic &amp; biomolecular chemistry'
_journal_page_first 2254
_journal_page_last 2260
_journal_paper_doi 10.1039/d6ob00147e
_journal_volume 24
_journal_year 2026
_chemical_absolute_configuration rm
_chemical_formula_sum 'C16 H17 N O'
_chemical_formula_weight 239.30
_space_group_crystal_system orthorhombic
_space_group_IT_number 19
_space_group_name_Hall 'P 2ac 2ab'
_space_group_name_H-M_alt 'P 21 21 21'
_atom_sites_solution_hydrogens mixed
_audit_creation_method SHELXL-2014
_audit_update_record
;
2025-11-09 deposited with the CCDC.	2026-02-19 downloaded from the CCDC.
;
_cell_angle_alpha 90
_cell_angle_beta 90
_cell_angle_gamma 90
_cell_formula_units_Z 4
_cell_length_a 5.76272(5)
_cell_length_b 12.83000(10)
_cell_length_c 17.79960(10)
_cell_measurement_reflns_used 10041
_cell_measurement_temperature 100.0(5)
_cell_measurement_theta_max 75.8060
_cell_measurement_theta_min 3.3830
_cell_volume 1316.026(17)
_computing_structure_refinement 'SHELXL-2014 (Sheldrick, 2014)'
_diffrn_ambient_temperature 100.0(5)
_diffrn_detector 'Hybrid Pixel Array Detector'
_diffrn_detector_area_resol_mean 10.0000
_diffrn_detector_type HyPix
_diffrn_measured_fraction_theta_full 0.999
_diffrn_measured_fraction_theta_max 0.919
_diffrn_measurement_device 'four-circle diffractometer'
_diffrn_measurement_device_type 'XtaLAB Synergy, Dualflex, HyPix'
_diffrn_radiation_type CuK\a
_diffrn_radiation_wavelength 1.54184
_diffrn_reflns_av_R_equivalents 0.0284
_diffrn_reflns_av_unetI/netI 0.0194
_diffrn_reflns_Laue_measured_fraction_full 0.999
_diffrn_reflns_Laue_measured_fraction_max 0.919
_diffrn_reflns_limit_h_max 7
_diffrn_reflns_limit_h_min -6
_diffrn_reflns_limit_k_max 16
_diffrn_reflns_limit_k_min -13
_diffrn_reflns_limit_l_max 21
_diffrn_reflns_limit_l_min -21
_diffrn_reflns_number 12327
_diffrn_reflns_point_group_measured_fraction_full 0.998
_diffrn_reflns_point_group_measured_fraction_max 0.904
_diffrn_reflns_theta_full 67.684
_diffrn_reflns_theta_max 76.676
_diffrn_reflns_theta_min 4.248
_diffrn_source 'micro-focus sealed X-ray tube'
_diffrn_source_type 'PhotonJet (Cu) X-ray Source'
_exptl_absorpt_coefficient_mu 0.586
_exptl_absorpt_correction_T_max 1.00000
_exptl_absorpt_correction_T_min 0.74683
_exptl_absorpt_correction_type multi-scan
_exptl_absorpt_process_details
;
CrysAlisPro 1.171.42.88a (Rigaku Oxford Diffraction, 2023)
Empirical absorption correction using spherical harmonics,
implemented in SCALE3 ABSPACK scaling algorithm.
;
_exptl_crystal_colour colorless
_exptl_crystal_density_diffrn 1.208
_exptl_crystal_description prism
_exptl_crystal_F_000 512
_exptl_crystal_size_max 0.35
_exptl_crystal_size_mid 0.1
_exptl_crystal_size_min 0.05
_refine_diff_density_max 0.177
_refine_diff_density_min -0.165
_refine_diff_density_rms 0.038
_refine_ls_abs_structure_details
;
 Flack x determined using 985 quotients [(I+)-(I-)]/[(I+)+(I-)]
 (Parsons, Flack and Wagner, Acta Cryst. B69 (2013) 249-259).
;
_refine_ls_abs_structure_Flack 0.16(9)
_refine_ls_extinction_coef 0.0043(5)
_refine_ls_extinction_expression Fc^*^=kFc[1+0.001xFc^2^\l^3^/sin(2\q)]^-1/4^
_refine_ls_extinction_method SHELXL
_refine_ls_goodness_of_fit_ref 1.051
_refine_ls_hydrogen_treatment mixed
_refine_ls_matrix_type full
_refine_ls_number_parameters 168
_refine_ls_number_reflns 2513
_refine_ls_number_restraints 0
_refine_ls_restrained_S_all 1.051
_refine_ls_R_factor_all 0.0260
_refine_ls_R_factor_gt 0.0256
_refine_ls_shift/su_max 0.000
_refine_ls_shift/su_mean 0.000
_refine_ls_structure_factor_coef Fsqd
_refine_ls_weighting_details 'w=1/[\s^2^(Fo^2^)+(0.0289P)^2^+0.2200P] where P=(Fo^2^+2Fc^2^)/3'
_refine_ls_weighting_scheme calc
_refine_ls_wR_factor_gt 0.0618
_refine_ls_wR_factor_ref 0.0621
_reflns_Friedel_coverage 0.673
_reflns_Friedel_fraction_full 0.997
_reflns_Friedel_fraction_max 0.881
_reflns_number_gt 2472
_reflns_number_total 2513
_reflns_threshold_expression 'I > 2\s(I)'
_cod_data_source_file d6ob00147e2.cif
_cod_data_source_block shelx_CCDC9
_cod_depositor_comments 'Adding full bibliography for 7161000--7161011.cif.'
_cod_database_code 7161009
_shelx_space_group_comment
;
The symmetry employed for this shelxl refinement is uniquely defined
by the following loop, which should always be used as a source of
symmetry information in preference to the above space-group names.
They are only intended as comments.
;
_oxdiff_exptl_absorpt_empirical_full_min 0.422
_oxdiff_exptl_absorpt_empirical_full_max 1.382
_oxdiff_exptl_absorpt_empirical_details
;
Empirical correction (ABSPACK) includes:
- Absorption correction using spherical harmonics
- Frame scaling
;
_shelxl_version_number 2014-1

loop_
_space_group_symop_operation_xyz
'x, y, z'
'-x+1/2, -y, z+1/2'
'x+1/2, -y+1/2, -z'
'-x, y+1/2, -z+1/2'

loop_
_atom_site_label
_atom_site_type_symbol
_atom_site_fract_x
_atom_site_fract_y
_atom_site_fract_z
_atom_site_U_iso_or_equiv
_atom_site_adp_type
_atom_site_occupancy
_atom_site_site_symmetry_order
_atom_site_calc_flag
_atom_site_refinement_flags_posn
_atom_site_refinement_flags_adp
_atom_site_refinement_flags_occupancy
_atom_site_disorder_assembly
_atom_site_disorder_group
O1 O 0.06603(17) 0.67684(8) 0.93733(6) 0.0201(2) Uani 1 1 d . . . . .
N1 N -0.2762(2) 0.84296(9) 0.91032(6) 0.0179(3) Uani 1 1 d . . . . .
C15 C -0.3136(3) 0.34984(12) 0.83765(8) 0.0223(3) Uani 1 1 d . . . . .
H15 H -0.3437 0.2818 0.8189 0.027 Uiso 1 1 calc R U . . .
C17 C -0.4383(2) 0.50259(11) 0.90532(8) 0.0195(3) Uani 1 1 d . . . . .
H17 H -0.5568 0.5391 0.9314 0.023 Uiso 1 1 calc R U . . .
C12 C -0.2215(2) 0.54865(11) 0.89587(8) 0.0168(3) Uani 1 1 d . . . . .
C5 C -0.4733(3) 1.05902(11) 0.94277(8) 0.0207(3) Uani 1 1 d . . . . .
H5 H -0.3679 1.0370 0.9806 0.025 Uiso 1 1 calc R U . . .
C14 C -0.0996(3) 0.39642(11) 0.82606(8) 0.0207(3) Uani 1 1 d . . . . .
H14 H 0.0164 0.3607 0.7982 0.025 Uiso 1 1 calc R U . . .
C11 C -0.1752(2) 0.65600(11) 0.92906(8) 0.0176(3) Uani 1 1 d . . . . .
H11 H -0.2514 0.6606 0.9794 0.021 Uiso 1 1 calc R U . . .
C10 C -0.2804(3) 0.73806(11) 0.87746(8) 0.0193(3) Uani 1 1 d . . . . .
H10A H -0.1935 0.7388 0.8295 0.023 Uiso 1 1 calc R U . . .
H10B H -0.4430 0.7187 0.8662 0.023 Uiso 1 1 calc R U . . .
C13 C -0.0531(2) 0.49547(11) 0.85500(7) 0.0182(3) Uani 1 1 d . . . . .
H13 H 0.0943 0.5267 0.8467 0.022 Uiso 1 1 calc R U . . .
C7 C -0.7922(3) 1.16757(11) 0.90451(9) 0.0223(3) Uani 1 1 d . . . . .
H7 H -0.9073 1.2180 0.9163 0.027 Uiso 1 1 calc R U . . .
C9 C -0.6125(3) 1.05127(11) 0.81589(8) 0.0204(3) Uani 1 1 d . . . . .
H9 H -0.6023 1.0243 0.7663 0.024 Uiso 1 1 calc R U . . .
C2 C -0.3030(3) 0.92706(11) 0.85337(8) 0.0195(3) Uani 1 1 d . . . . .
H2 H -0.3138 0.9015 0.8004 0.023 Uiso 1 1 calc R U . . .
C4 C -0.4615(2) 1.01495(11) 0.87106(8) 0.0180(3) Uani 1 1 d . . . . .
C6 C -0.6369(3) 1.13438(12) 0.95916(8) 0.0228(3) Uani 1 1 d . . . . .
H6 H -0.6432 1.1637 1.0081 0.027 Uiso 1 1 calc R U . . .
C8 C -0.7779(3) 1.12659(11) 0.83256(9) 0.0228(3) Uani 1 1 d . . . . .
H8 H -0.8815 1.1500 0.7946 0.027 Uiso 1 1 calc R U . . .
C3 C -0.0755(3) 0.90731(12) 0.88977(8) 0.0214(3) Uani 1 1 d . . . . .
H3B H 0.0478 0.8746 0.8590 0.026 Uiso 1 1 calc R U . . .
H3A H -0.0197 0.9589 0.9270 0.026 Uiso 1 1 calc R U . . .
C16 C -0.4834(3) 0.40366(11) 0.87692(8) 0.0223(3) Uani 1 1 d . . . . .
H16 H -0.6313 0.3728 0.8845 0.027 Uiso 1 1 calc R U . . .
H1 H 0.105(4) 0.6619(17) 0.9851(12) 0.046(6) Uiso 1 1 d . . . . .

loop_
_atom_site_aniso_label
_atom_site_aniso_U_11
_atom_site_aniso_U_22
_atom_site_aniso_U_33
_atom_site_aniso_U_23
_atom_site_aniso_U_13
_atom_site_aniso_U_12
O1 0.0175(5) 0.0221(5) 0.0209(5) -0.0001(4) -0.0022(4) -0.0024(4)
N1 0.0194(6) 0.0155(6) 0.0188(6) 0.0005(5) 0.0004(5) 0.0006(5)
C15 0.0269(7) 0.0159(7) 0.0241(7) 0.0000(6) -0.0067(6) 0.0014(6)
C17 0.0168(6) 0.0191(7) 0.0227(7) 0.0011(6) 0.0001(6) 0.0026(6)
C12 0.0177(7) 0.0170(7) 0.0157(6) 0.0024(5) -0.0028(6) 0.0016(6)
C5 0.0239(7) 0.0194(7) 0.0187(7) 0.0014(6) -0.0014(6) -0.0006(6)
C14 0.0230(7) 0.0200(7) 0.0192(7) -0.0001(6) -0.0007(6) 0.0057(6)
C11 0.0154(6) 0.0186(7) 0.0187(7) -0.0006(6) 0.0014(5) -0.0003(6)
C10 0.0214(7) 0.0174(7) 0.0191(7) -0.0029(6) -0.0007(6) 0.0019(6)
C13 0.0163(6) 0.0205(7) 0.0177(7) 0.0022(6) -0.0014(5) 0.0012(6)
C7 0.0246(7) 0.0145(7) 0.0276(8) 0.0019(6) 0.0047(6) 0.0009(6)
C9 0.0256(7) 0.0175(7) 0.0180(7) -0.0005(6) -0.0008(6) -0.0023(6)
C2 0.0241(7) 0.0179(7) 0.0165(6) 0.0014(6) 0.0016(5) 0.0003(6)
C4 0.0201(6) 0.0140(6) 0.0200(7) 0.0022(5) 0.0016(6) -0.0031(6)
C6 0.0304(8) 0.0176(7) 0.0203(7) -0.0018(6) 0.0033(6) -0.0029(6)
C8 0.0245(7) 0.0194(7) 0.0245(7) 0.0041(6) -0.0024(6) 0.0001(6)
C3 0.0207(7) 0.0199(7) 0.0234(7) 0.0022(6) 0.0018(6) -0.0017(6)
C16 0.0189(7) 0.0198(7) 0.0281(8) 0.0032(6) -0.0026(6) -0.0015(6)

loop_
_atom_type_symbol
_atom_type_description
_atom_type_scat_dispersion_real
_atom_type_scat_dispersion_imag
_atom_type_scat_source
C C 0.0181 0.0091 'International Tables Vol C Tables 4.2.6.8 and 6.1.1.4'
H H 0.0000 0.0000 'International Tables Vol C Tables 4.2.6.8 and 6.1.1.4'
N N 0.0311 0.0180 'International Tables Vol C Tables 4.2.6.8 and 6.1.1.4'
O O 0.0492 0.0322 'International Tables Vol C Tables 4.2.6.8 and 6.1.1.4'

loop_
_geom_angle_atom_site_label_1
_geom_angle_atom_site_label_2
_geom_angle_atom_site_label_3
_geom_angle
_geom_angle_site_symmetry_1
_geom_angle_site_symmetry_3
_geom_angle_publ_flag
C3 N1 C10 115.44(11) . . ?
C3 N1 C2 60.27(9) . . ?
C10 N1 C2 113.05(11) . . ?
C14 C15 C16 119.22(14) . . ?
C16 C17 C12 120.73(14) . . ?
C13 C12 C17 118.74(13) . . ?
C13 C12 C11 121.62(12) . . ?
C17 C12 C11 119.63(12) . . ?
C6 C5 C4 120.61(14) . . ?
C15 C14 C13 120.53(14) . . ?
O1 C11 C12 112.40(11) . . ?
O1 C11 C10 108.73(12) . . ?
C12 C11 C10 108.77(11) . . ?
N1 C10 C11 112.77(11) . . ?
C12 C13 C14 120.32(13) . . ?
C8 C7 C6 119.51(14) . . ?
C8 C9 C4 120.72(13) . . ?
C3 C2 C4 125.48(13) . . ?
C3 C2 N1 59.16(9) . . ?
C4 C2 N1 118.01(11) . . ?
C9 C4 C5 118.58(13) . . ?
C9 C4 C2 119.27(13) . . ?
C5 C4 C2 122.06(13) . . ?
C5 C6 C7 120.41(14) . . ?
C7 C8 C9 120.10(14) . . ?
N1 C3 C2 60.57(9) . . ?
C15 C16 C17 120.41(14) . . ?

loop_
_geom_bond_atom_site_label_1
_geom_bond_atom_site_label_2
_geom_bond_distance
_geom_bond_site_symmetry_2
_geom_bond_publ_flag
O1 C11 1.4235(17) . ?
N1 C3 1.4675(19) . ?
N1 C10 1.4676(17) . ?
N1 C2 1.4886(18) . ?
C15 C14 1.386(2) . ?
C15 C16 1.386(2) . ?
C17 C16 1.391(2) . ?
C17 C12 1.3924(19) . ?
C12 C13 1.3919(19) . ?
C12 C11 1.522(2) . ?
C5 C6 1.382(2) . ?
C5 C4 1.398(2) . ?
C14 C13 1.397(2) . ?
C11 C10 1.523(2) . ?
C7 C8 1.387(2) . ?
C7 C6 1.389(2) . ?
C9 C8 1.390(2) . ?
C9 C4 1.392(2) . ?
C2 C3 1.484(2) . ?
C2 C4 1.485(2) . ?
